data_2236051
loop_
_publ_author_name
'Daouda, Ballo'
'Bihel, Fr\'ed\'eric'
'Doumbia, Mouhamadou Lamine'
'Essassi, El Mokhtar'
'Ng, Seik Weng'

_publ_section_title
;
 1-Phenyl-3<i>H</i>-2,3-benzodiazepin-4(5<i>H</i>)-one
;
_journal_coeditor_code ZS2221
_journal_issue 8
_journal_name_full 'Acta Crystallographica Section E'
_journal_page_first o2443
_journal_paper_doi 10.1107/S1600536812031327
_journal_volume 68
_journal_year 2012
_chemical_formula_iupac 'C15 H12 N2 O'
_chemical_formula_moiety 'C15 H12 N2 O'
_chemical_formula_sum 'C15 H12 N2 O'
_chemical_formula_weight 236.27
_chemical_name_systematic
;
1-Phenyl-3<i>H</i>-2,3-benzodiazepin-4(5<i>H</i>)-one
;
_space_group_IT_number 19
_symmetry_cell_setting orthorhombic
_symmetry_space_group_name_Hall 'P 2ac 2ab'
_symmetry_space_group_name_H-M 'P 21 21 21'
_atom_sites_solution_hydrogens geom
_atom_sites_solution_primary direct
_atom_sites_solution_secondary difmap
_audit_creation_method SHELXL-97
_cell_angle_alpha 90.00
_cell_angle_beta 90.00
_cell_angle_gamma 90.00
_cell_formula_units_Z 4
_cell_length_a 5.47180(10)
_cell_length_b 8.40200(10)
_cell_length_c 26.3250(5)
_cell_measurement_reflns_used 4920
_cell_measurement_temperature 293(2)
_cell_measurement_theta_max 32.6936
_cell_measurement_theta_min 2.8762
_cell_volume 1210.27(4)
_computing_cell_refinement 'SAINT (Bruker, 2010)'
_computing_data_collection 'APEX2 (Bruker, 2010)'
_computing_data_reduction 'SAINT (Bruker, 2010)'
_computing_molecular_graphics 'X-SEED (Barbour, 2001)'
_computing_publication_material 'publCIF (Westrip, 2010)'
_computing_structure_refinement 'SHELXL97 (Sheldrick, 2008)'
_computing_structure_solution 'SHELXS97 (Sheldrick, 2008)'
_diffrn_ambient_temperature 293(2)
_diffrn_measured_fraction_theta_full 0.998
_diffrn_measured_fraction_theta_max 0.998
_diffrn_measurement_device_type 'Bruker APEX DUO CCD'
_diffrn_measurement_method '\w scans'
_diffrn_radiation_monochromator graphite
_diffrn_radiation_source 'fine-focus sealed tube'
_diffrn_radiation_type MoK\a
_diffrn_radiation_wavelength 0.71073
_diffrn_reflns_av_R_equivalents 0.0211
_diffrn_reflns_av_sigmaI/netI 0.0154
_diffrn_reflns_limit_h_max 7
_diffrn_reflns_limit_h_min -7
_diffrn_reflns_limit_k_max 11
_diffrn_reflns_limit_k_min -10
_diffrn_reflns_limit_l_max 35
_diffrn_reflns_limit_l_min -37
_diffrn_reflns_number 9472
_diffrn_reflns_theta_full 30.00
_diffrn_reflns_theta_max 30.00
_diffrn_reflns_theta_min 2.88
_diffrn_standards_number 0
_exptl_absorpt_coefficient_mu 0.083
_exptl_absorpt_correction_type none
_exptl_crystal_colour colorless
_exptl_crystal_density_diffrn 1.297
_exptl_crystal_density_method 'not measured'
_exptl_crystal_description prism
_exptl_crystal_F_000 496
_exptl_crystal_size_max 0.23
_exptl_crystal_size_mid 0.20
_exptl_crystal_size_min 0.17
_refine_diff_density_max 0.269
_refine_diff_density_min -0.173
_refine_ls_extinction_method none
_refine_ls_goodness_of_fit_ref 1.037
_refine_ls_hydrogen_treatment refall
_refine_ls_matrix_type full
_refine_ls_number_parameters 211
_refine_ls_number_reflns 2063
_refine_ls_number_restraints 0
_refine_ls_restrained_S_all 1.037
_refine_ls_R_factor_all 0.0439
_refine_ls_R_factor_gt 0.0400
_refine_ls_shift/su_max 0.001
_refine_ls_shift/su_mean 0.001
_refine_ls_structure_factor_coef Fsqd
_refine_ls_weighting_details 'calc w=1/[\s^2^(Fo^2^)+(0.0814P)^2^+0.0803P] where P=(Fo^2^+2Fc^2^)/3'
_refine_ls_weighting_scheme calc
_refine_ls_wR_factor_gt 0.1106
_refine_ls_wR_factor_ref 0.1151
_reflns_number_gt 1899
_reflns_number_total 2063
_reflns_threshold_expression I>2\s(I)
_cod_data_source_file zs2221.cif
_cod_data_source_block I
_cod_database_code 2236051
_cod_database_fobs_code 2236051

loop_
_symmetry_equiv_pos_as_xyz
'x, y, z'
'-x+1/2, -y, z+1/2'
'-x, y+1/2, -z+1/2'
'x+1/2, -y+1/2, -z'

loop_
_atom_site_type_symbol
_atom_site_label
_atom_site_fract_x
_atom_site_fract_y
_atom_site_fract_z
_atom_site_U_iso_or_equiv
_atom_site_adp_type
_atom_site_calc_flag
_atom_site_occupancy
_atom_site_symmetry_multiplicity
O O1 -0.1095(3) 0.36819(18) -0.01027(5) 0.0604(4) Uani d 1 1
N N1 0.1515(3) 0.37477(15) 0.11324(4) 0.0380(3) Uani d 1 1
N N2 0.1083(3) 0.36162(16) 0.06118(5) 0.0413(3) Uani d 1 1
C C1 -0.0928(3) 0.40531(19) 0.03479(6) 0.0424(3) Uani d 1 1
C C2 -0.2805(3) 0.5014(2) 0.06309(7) 0.0477(4) Uani d 1 1
C C3 -0.1668(3) 0.6578(2) 0.07707(5) 0.0382(3) Uani d 1 1
C C4 0.0289(3) 0.65874(16) 0.11127(5) 0.0329(3) Uani d 1 1
C C5 0.1167(3) 0.51028(16) 0.13530(5) 0.0319(3) Uani d 1 1
C C6 -0.2431(4) 0.8013(3) 0.05550(7) 0.0520(4) Uani d 1 1
C C7 -0.1259(5) 0.9415(2) 0.06675(7) 0.0582(5) Uani d 1 1
C C8 0.0708(5) 0.9426(2) 0.09960(7) 0.0545(5) Uani d 1 1
C C9 0.1462(4) 0.80259(19) 0.12240(6) 0.0420(4) Uani d 1 1
C C10 0.1850(3) 0.51417(17) 0.19011(5) 0.0336(3) Uani d 1 1
C C11 0.3855(3) 0.4275(2) 0.20722(6) 0.0468(4) Uani d 1 1
C C12 0.4501(4) 0.4305(3) 0.25822(7) 0.0570(5) Uani d 1 1
C C13 0.3130(4) 0.5173(3) 0.29244(6) 0.0555(5) Uani d 1 1
C C14 0.1132(4) 0.6027(2) 0.27610(6) 0.0514(4) Uani d 1 1
C C15 0.0503(3) 0.6029(2) 0.22465(6) 0.0419(3) Uani d 1 1
H H2 0.201(5) 0.287(3) 0.0465(9) 0.057(6) Uiso d 1 1
H H21 -0.325(5) 0.439(3) 0.0955(8) 0.052(6) Uiso d 1 1
H H22 -0.422(6) 0.513(3) 0.0425(10) 0.074(8) Uiso d 1 1
H H6 -0.385(5) 0.794(3) 0.0333(10) 0.072(8) Uiso d 1 1
H H7 -0.183(6) 1.042(4) 0.0503(10) 0.082(9) Uiso d 1 1
H H8 0.146(5) 1.046(3) 0.1093(9) 0.063(7) Uiso d 1 1
H H9 0.288(4) 0.803(3) 0.1463(8) 0.051(5) Uiso d 1 1
H H11 0.486(6) 0.358(3) 0.1827(9) 0.067(7) Uiso d 1 1
H H12 0.595(5) 0.365(3) 0.2686(9) 0.057(6) Uiso d 1 1
H H13 0.349(6) 0.514(4) 0.3290(10) 0.087(9) Uiso d 1 1
H H14 0.015(6) 0.672(3) 0.2998(9) 0.065(7) Uiso d 1 1
H H15 -0.088(5) 0.666(3) 0.2125(8) 0.059(6) Uiso d 1 1

loop_
_atom_site_aniso_label
_atom_site_aniso_U_11
_atom_site_aniso_U_22
_atom_site_aniso_U_33
_atom_site_aniso_U_12
_atom_site_aniso_U_13
_atom_site_aniso_U_23
O1 0.0822(9) 0.0608(8) 0.0383(6) -0.0207(8) -0.0137(6) -0.0071(5)
N1 0.0475(7) 0.0350(6) 0.0315(5) 0.0012(6) -0.0012(5) -0.0018(4)
N2 0.0526(8) 0.0387(6) 0.0328(6) -0.0001(6) -0.0006(5) -0.0077(5)
C1 0.0505(8) 0.0393(7) 0.0374(7) -0.0179(7) -0.0053(6) -0.0008(5)
C2 0.0350(7) 0.0592(10) 0.0490(8) -0.0102(7) -0.0059(6) 0.0025(8)
C3 0.0339(7) 0.0451(7) 0.0358(6) 0.0030(6) 0.0004(5) 0.0026(5)
C4 0.0374(6) 0.0324(6) 0.0289(5) 0.0017(6) 0.0023(5) 0.0007(5)
C5 0.0341(6) 0.0320(6) 0.0296(5) -0.0008(5) -0.0007(5) 0.0005(5)
C6 0.0492(10) 0.0595(10) 0.0474(8) 0.0156(9) -0.0022(8) 0.0102(8)
C7 0.0819(14) 0.0437(9) 0.0490(9) 0.0177(10) 0.0068(10) 0.0132(7)
C8 0.0848(14) 0.0341(7) 0.0446(8) -0.0021(9) 0.0065(9) 0.0037(6)
C9 0.0577(10) 0.0346(6) 0.0339(6) -0.0051(7) -0.0014(7) -0.0005(5)
C10 0.0381(7) 0.0336(6) 0.0292(5) -0.0008(6) -0.0012(5) 0.0015(5)
C11 0.0477(9) 0.0566(9) 0.0362(7) 0.0121(8) -0.0011(6) 0.0046(6)
C12 0.0551(10) 0.0753(13) 0.0408(8) 0.0099(11) -0.0076(7) 0.0116(8)
C13 0.0683(12) 0.0683(11) 0.0300(6) -0.0056(11) -0.0064(7) 0.0053(7)
C14 0.0671(11) 0.0554(9) 0.0318(7) 0.0003(9) 0.0054(7) -0.0036(7)
C15 0.0489(8) 0.0424(8) 0.0345(6) 0.0050(7) 0.0021(6) -0.0002(6)

loop_
_atom_type_symbol
_atom_type_description
_atom_type_scat_dispersion_real
_atom_type_scat_dispersion_imag
_atom_type_scat_source
C C 0.0033 0.0000 'International Tables Vol C Tables 4.2.6.8 and 6.1.1.4'
H H 0.0000 0.0000 'International Tables Vol C Tables 4.2.6.8 and 6.1.1.4'
N N 0.0061 0.0000 'International Tables Vol C Tables 4.2.6.8 and 6.1.1.4'
O O 0.0106 0.0000 'International Tables Vol C Tables 4.2.6.8 and 6.1.1.4'

loop_
_geom_angle_atom_site_label_1
_geom_angle_atom_site_label_2
_geom_angle_atom_site_label_3
_geom_angle
C5 N1 N2 119.10(12)
C1 N2 N1 128.39(15)
C1 N2 H2 115.5(15)
N1 N2 H2 112.5(15)
O1 C1 N2 119.15(18)
O1 C1 C2 124.27(17)
N2 C1 C2 116.56(14)
C3 C2 C1 107.98(13)
C3 C2 H21 109.8(13)
C1 C2 H21 107.4(13)
C3 C2 H22 112.8(17)
C1 C2 H22 109.2(17)
H21 C2 H22 109(2)
C6 C3 C4 119.03(16)
C6 C3 C2 122.19(15)
C4 C3 C2 118.73(14)
C3 C4 C9 119.40(14)
C3 C4 C5 121.27(13)
C9 C4 C5 119.32(13)
N1 C5 C4 126.78(12)
N1 C5 C10 114.67(12)
C4 C5 C10 118.49(12)
C7 C6 C3 120.88(17)
C7 C6 H6 123.6(17)
C3 C6 H6 115.5(17)
C6 C7 C8 120.30(16)
C6 C7 H7 119.1(18)
C8 C7 H7 120.6(18)
C7 C8 C9 119.94(18)
C7 C8 H8 119.2(16)
C9 C8 H8 120.6(16)
C8 C9 C4 120.42(16)
C8 C9 H9 120.3(14)
C4 C9 H9 119.3(14)
C15 C10 C11 119.20(14)
C15 C10 C5 120.85(13)
C11 C10 C5 119.95(13)
C12 C11 C10 120.27(16)
C12 C11 H11 118.7(15)
C10 C11 H11 121.0(15)
C13 C12 C11 120.13(18)
C13 C12 H12 122.8(13)
C11 C12 H12 117.0(14)
C14 C13 C12 120.21(15)
C14 C13 H13 118.6(19)
C12 C13 H13 121.1(19)
C13 C14 C15 119.92(17)
C13 C14 H14 122.0(15)
C15 C14 H14 117.9(15)
C10 C15 C14 120.24(16)
C10 C15 H15 119.1(13)
C14 C15 H15 120.6(13)

loop_
_geom_bond_atom_site_label_1
_geom_bond_atom_site_label_2
_geom_bond_distance
O1 C1 1.2301(19)
N1 C5 1.2922(18)
N1 N2 1.3951(16)
N2 C1 1.352(2)
N2 H2 0.90(3)
C1 C2 1.504(3)
C2 C3 1.500(3)
C2 H21 1.03(2)
C2 H22 0.95(3)
C3 C6 1.397(2)
C3 C4 1.399(2)
C4 C9 1.400(2)
C4 C5 1.4790(19)
C5 C10 1.4907(17)
C6 C7 1.374(3)
C6 H6 0.97(3)
C7 C8 1.380(3)
C7 H7 1.00(3)
C8 C9 1.383(2)
C8 H8 1.00(3)
C9 H9 1.00(2)
C10 C15 1.388(2)
C10 C11 1.392(2)
C11 C12 1.389(2)
C11 H11 1.03(3)
C12 C13 1.381(3)
C12 H12 1.00(3)
C13 C14 1.377(3)
C13 H13 0.98(3)
C14 C15 1.398(2)
C14 H14 1.01(3)
C15 H15 0.98(3)

loop_
_geom_hbond_atom_site_label_D
_geom_hbond_atom_site_label_H
_geom_hbond_atom_site_label_A
_geom_hbond_site_symmetry_A
_geom_hbond_distance_DH
_geom_hbond_distance_HA
_geom_hbond_distance_DA
_geom_hbond_angle_DHA
N2 H2 O1 4 0.90(3) 1.92(3) 2.812(2) 176(2)

loop_
_geom_torsion_atom_site_label_1
_geom_torsion_atom_site_label_2
_geom_torsion_atom_site_label_3
_geom_torsion_atom_site_label_4
_geom_torsion
C5 N1 N2 C1 -51.1(2)
N1 N2 C1 O1 -171.86(15)
N1 N2 C1 C2 9.7(2)
O1 C1 C2 C3 -113.71(17)
N2 C1 C2 C3 64.68(19)
C1 C2 C3 C6 112.02(18)
C1 C2 C3 C4 -65.26(18)
C6 C3 C4 C9 -1.1(2)
C2 C3 C4 C9 176.25(15)
C6 C3 C4 C5 179.85(15)
C2 C3 C4 C5 -2.8(2)
N2 N1 C5 C4 1.2(2)
N2 N1 C5 C10 -175.89(13)
C3 C4 C5 N1 44.0(2)
C9 C4 C5 N1 -135.03(17)
C3 C4 C5 C10 -139.02(14)
C9 C4 C5 C10 41.9(2)
C4 C3 C6 C7 1.2(3)
C2 C3 C6 C7 -176.05(19)
C3 C6 C7 C8 0.2(3)
C6 C7 C8 C9 -1.7(3)
C7 C8 C9 C4 1.8(3)
C3 C4 C9 C8 -0.4(2)
C5 C4 C9 C8 178.66(15)
N1 C5 C10 C15 -144.11(15)
C4 C5 C10 C15 38.6(2)
N1 C5 C10 C11 35.6(2)
C4 C5 C10 C11 -141.71(16)
C15 C10 C11 C12 -0.2(3)
C5 C10 C11 C12 -179.95(18)
C10 C11 C12 C13 1.1(3)
C11 C12 C13 C14 -0.7(3)
C12 C13 C14 C15 -0.6(3)
C11 C10 C15 C14 -1.1(3)
C5 C10 C15 C14 178.62(16)
C13 C14 C15 C10 1.5(3)

loop_
_cod_related_entry_id
_cod_related_entry_database
_cod_related_entry_code
1 ChemSpider 8507127
